data_4313761
loop_
_publ_author_name
'J. Scott McQueen'
'Noriharu Nagao'
'Todd Eberspacher'
'Z. W. Li'
'Henry Taube'

_publ_section_title
;
 Synthesis and Characterization of trans-[Os(en)2py(H)]2+ and Related
 Studies
;
_journal_name_full 'Inorganic Chemistry'
_journal_page_first 3815
_journal_page_last 3821
_journal_paper_doi 10.1021/ic030091b
_journal_volume 42
_journal_year 2003
_chemical_formula_sum 'C11 H22 F6 N5 O6 Os S2'
_chemical_formula_weight 688.66
_chemical_name_systematic
;
   ?
;
_space_group_IT_number 2
_symmetry_cell_setting triclinic
_symmetry_space_group_name_Hall '-P 1'
_symmetry_space_group_name_H-M 'P -1'
_atom_sites_solution_hydrogens geom
_atom_sites_solution_primary direct
_atom_sites_solution_secondary difmap
_audit_creation_method SHELXL
_cell_angle_alpha 94.81(3)
_cell_angle_beta 111.03(3)
_cell_angle_gamma 111.25(3)
_cell_formula_units_Z 2
_cell_length_a 10.021(2)
_cell_length_b 10.330(2)
_cell_length_c 12.470(3)
_cell_measurement_temperature 183(2)
_cell_volume 1088.5(6)
_computing_structure_refinement 'SHELXL-93 (Sheldrick, 1993)'
_computing_structure_solution 'SHELXS-86 (Sheldrick, 1990)'
_diffrn_ambient_temperature 183(2)
_diffrn_radiation_monochromator graphite
_diffrn_radiation_source 'fine-focus sealed tube'
_diffrn_radiation_type MoK\a
_diffrn_radiation_wavelength 0.71073
_diffrn_reflns_av_R_equivalents 0.0207
_diffrn_reflns_av_sigmaI/netI 0.0379
_diffrn_reflns_limit_h_max 11
_diffrn_reflns_limit_h_min -11
_diffrn_reflns_limit_k_max 12
_diffrn_reflns_limit_k_min -10
_diffrn_reflns_limit_l_max 10
_diffrn_reflns_limit_l_min -14
_diffrn_reflns_number 5970
_diffrn_reflns_theta_max 25.94
_diffrn_reflns_theta_min 1.81
_exptl_absorpt_coefficient_mu 6.138
_exptl_crystal_density_diffrn 2.101
_exptl_crystal_F_000 666
_refine_diff_density_max 1.598
_refine_diff_density_min -1.103
_refine_diff_density_rms 0.125
_refine_ls_extinction_method none
_refine_ls_goodness_of_fit_all 1.013
_refine_ls_goodness_of_fit_obs 1.030
_refine_ls_matrix_type full
_refine_ls_number_parameters 284
_refine_ls_number_reflns 3652
_refine_ls_number_restraints 0
_refine_ls_restrained_S_all 1.023
_refine_ls_restrained_S_obs 1.030
_refine_ls_R_factor_all 0.0329
_refine_ls_R_factor_obs 0.0279
_refine_ls_shift/esd_max -0.032
_refine_ls_shift/esd_mean 0.001
_refine_ls_structure_factor_coef Fsqd
_refine_ls_weighting_details 'w=1/[\s^2^(Fo^2^)+(0.0416P)^2^+1.1714P] where P=(Fo^2^+2Fc^2^)/3'
_refine_ls_weighting_scheme calc
_refine_ls_wR_factor_all 0.0700
_refine_ls_wR_factor_obs 0.0673
_reflns_number_observed 3412
_reflns_number_total 3721
_reflns_observed_criterion >2sigma(I)
_cod_data_source_file ic030091b_2.cif
_cod_data_source_block sma1
_cod_depositor_comments
;
The following automatic conversions were performed:

'_refine_ls_weighting_scheme' value 'calc
w=1/[\s^2^(Fo^2^)+(0.0416P)^2^+1.1714P] where P=(Fo^2^+2Fc^2^)/3' was
changed to 'calc'. New tag '_refine_ls_weighting_details' was
created. The value of the new tag was set to
'w=1/[\s^2^(Fo^2^)+(0.0416P)^2^+1.1714P] where P=(Fo^2^+2Fc^2^)/3'.

Automatic conversion script
Id: cif_fix_values 3143 2015-03-26 13:38:13Z robertas 
;
_cod_original_cell_volume 1088.5(4)
_cod_database_code 4313761

loop_
_symmetry_equiv_pos_as_xyz
'x, y, z'
'-x, -y, -z'

loop_
_atom_site_aniso_label
_atom_site_aniso_U_11
_atom_site_aniso_U_22
_atom_site_aniso_U_33
_atom_site_aniso_U_23
_atom_site_aniso_U_13
_atom_site_aniso_U_12
Os 0.02227(13) 0.02190(12) 0.02126(12) 0.00458(8) 0.00923(9) 0.01036(9)
N1P 0.027(2) 0.024(2) 0.028(2) 0.007(2) 0.013(2) 0.012(2)
C1P 0.029(3) 0.034(3) 0.027(3) 0.004(2) 0.009(2) 0.015(3)
C2P 0.034(3) 0.043(4) 0.038(3) 0.013(3) 0.016(3) 0.018(3)
C3P 0.032(3) 0.047(4) 0.039(4) 0.013(3) 0.010(3) 0.009(3)
C4P 0.044(4) 0.028(3) 0.029(3) 0.005(2) 0.010(3) 0.006(3)
C5P 0.036(3) 0.024(3) 0.029(3) 0.005(2) 0.014(3) 0.012(2)
N1 0.026(2) 0.026(2) 0.032(3) 0.007(2) 0.011(2) 0.014(2)
N2 0.022(2) 0.025(2) 0.033(3) 0.001(2) 0.010(2) 0.006(2)
N3 0.027(2) 0.027(2) 0.029(2) 0.007(2) 0.010(2) 0.013(2)
N4 0.029(2) 0.027(2) 0.024(2) 0.006(2) 0.009(2) 0.015(2)
C1 0.043(4) 0.033(3) 0.045(4) 0.021(3) 0.030(3) 0.015(3)
C2 0.044(4) 0.047(4) 0.035(3) 0.018(3) 0.022(3) 0.020(3)
C3 0.029(3) 0.039(3) 0.033(3) 0.010(3) 0.015(3) 0.010(3)
C4 0.039(3) 0.030(3) 0.035(3) 0.013(3) 0.015(3) 0.014(3)
S1A 0.0263(7) 0.0265(7) 0.0290(7) 0.0014(6) 0.0093(6) 0.0125(6)
O1A 0.051(3) 0.064(3) 0.034(2) 0.016(2) 0.015(2) 0.040(2)
O2A 0.031(2) 0.046(3) 0.031(2) -0.001(2) 0.013(2) 0.014(2)
O3A 0.033(2) 0.033(2) 0.057(3) -0.005(2) 0.021(2) 0.003(2)
C1A 0.042(4) 0.039(4) 0.041(4) -0.004(3) 0.003(3) 0.019(3)
F1A 0.086(3) 0.066(3) 0.077(3) -0.005(2) 0.033(3) 0.050(3)
F2A 0.072(3) 0.028(2) 0.096(4) -0.005(2) 0.019(3) 0.000(2)
F3A 0.094(4) 0.070(3) 0.069(3) 0.023(2) 0.005(3) 0.057(3)
S1B 0.0297(7) 0.0288(7) 0.0252(7) 0.0042(6) 0.0098(6) 0.0164(6)
O1B 0.075(3) 0.034(3) 0.070(3) 0.013(2) 0.042(3) 0.023(2)
O2B 0.053(3) 0.086(4) 0.024(2) 0.012(2) 0.011(2) 0.046(3)
O3B 0.037(2) 0.033(2) 0.037(2) -0.002(2) 0.014(2) 0.018(2)
C1B 0.032(4) 0.058(5) 0.050(4) -0.009(3) 0.010(3) 0.025(3)
F1B 0.055(2) 0.067(3) 0.060(3) -0.002(2) 0.027(2) 0.040(2)
F2B 0.077(3) 0.046(3) 0.199(7) 0.005(3) 0.098(4) 0.012(2)
F3B 0.056(3) 0.195(6) 0.054(3) -0.030(3) -0.013(2) 0.084(4)

loop_
_atom_site_label
_atom_site_type_symbol
_atom_site_fract_x
_atom_site_fract_y
_atom_site_fract_z
_atom_site_U_iso_or_equiv
_atom_site_thermal_displace_type
_atom_site_occupancy
_atom_site_calc_flag
_atom_site_refinement_flags
_atom_site_disorder_group
Os Os -0.18443(2) 0.12636(2) 0.18594(2) 0.02150(8) Uani 1 d . .
N1P N 0.0540(5) 0.2210(5) 0.3272(4) 0.0256(10) Uani 1 d . .
C1P C 0.1597(6) 0.1670(6) 0.3303(5) 0.0307(13) Uani 1 d . .
H1PA H 0.1262(6) 0.0852(6) 0.2697(5) 0.037 Uiso 1 calc R .
C2P C 0.3111(7) 0.2227(7) 0.4146(5) 0.0374(14) Uani 1 d . .
H2PA H 0.3810(7) 0.1811(7) 0.4129(5) 0.045 Uiso 1 calc R .
C3P C 0.3593(8) 0.3413(7) 0.5026(6) 0.043(2) Uani 1 d . .
H3PA H 0.4640(8) 0.3833(7) 0.5627(6) 0.051 Uiso 1 calc R .
C4P C 0.2546(7) 0.3987(6) 0.5027(5) 0.0384(14) Uani 1 d . .
H4PA H 0.2860(7) 0.4803(6) 0.5628(5) 0.046 Uiso 1 calc R .
C5P C 0.1048(7) 0.3358(6) 0.4148(5) 0.0297(12) Uani 1 d . .
H5PA H 0.0330(7) 0.3753(6) 0.4157(5) 0.036 Uiso 1 calc R .
N1 N -0.1727(5) 0.3287(5) 0.1565(4) 0.0273(10) Uani 1 d . .
H1C H -0.2730(5) 0.3221(5) 0.1169(4) 0.033 Uiso 1 calc R .
H1D H -0.1254(5) 0.3948(5) 0.2280(4) 0.033 Uiso 1 calc R .
N2 N -0.0908(5) 0.1388(5) 0.0569(4) 0.0283(10) Uani 1 d . .
H2C H 0.0156(5) 0.1627(5) 0.0931(4) 0.034 Uiso 1 calc R .
H2D H -0.1390(5) 0.0512(5) 0.0034(4) 0.034 Uiso 1 calc R .
N3 N -0.2772(5) 0.1159(5) 0.3138(4) 0.0279(10) Uani 1 d . .
H3C H -0.1973(5) 0.1663(5) 0.3875(4) 0.033 Uiso 1 calc R .
H3D H -0.3482(5) 0.1563(5) 0.2963(4) 0.033 Uiso 1 calc R .
N4 N -0.2144(5) -0.0826(5) 0.2058(4) 0.0266(10) Uani 1 d . .
H4C H -0.2962(5) -0.1493(5) 0.1389(4) 0.032 Uiso 1 calc R .
H4D H -0.1241(5) -0.0937(5) 0.2152(4) 0.032 Uiso 1 calc R .
C1 C -0.0811(8) 0.3761(6) 0.0855(6) 0.0366(14) Uani 1 d . .
H1A H 0.0331(8) 0.4216(6) 0.1380(6) 0.044 Uiso 1 calc R .
H1B H -0.1089(8) 0.4475(6) 0.0457(6) 0.044 Uiso 1 calc R .
C2 C -0.1182(8) 0.2482(7) -0.0053(5) 0.0400(15) Uani 1 d . .
H2A H -0.2294(8) 0.2097(7) -0.0640(5) 0.048 Uiso 1 calc R .
H2B H -0.0496(8) 0.2760(7) -0.0478(5) 0.048 Uiso 1 calc R .
C3 C -0.3570(7) -0.0363(6) 0.3142(5) 0.0345(13) Uani 1 d . .
H3A H -0.4598(7) -0.0848(6) 0.2443(5) 0.041 Uiso 1 calc R .
H3B H -0.3756(7) -0.0427(6) 0.3868(5) 0.041 Uiso 1 calc R .
C4 C -0.2487(7) -0.1059(6) 0.3105(5) 0.0342(13) Uani 1 d . .
H4A H -0.1496(7) -0.0627(6) 0.3838(5) 0.041 Uiso 1 calc R .
H4B H -0.3001(7) -0.2098(6) 0.3043(5) 0.041 Uiso 1 calc R .
S1A S 0.4098(2) 0.26272(15) 0.12643(12) 0.0279(3) Uani 1 d . .
O1A O 0.5150(5) 0.2710(5) 0.2437(4) 0.0456(11) Uani 1 d . .
O2A O 0.4702(5) 0.2608(4) 0.0376(3) 0.0376(10) Uani 1 d . .
O3A O 0.2476(5) 0.1633(4) 0.0882(4) 0.0447(11) Uani 1 d . .
C1A C 0.3992(8) 0.4337(7) 0.1405(6) 0.045(2) Uani 1 d . .
F1A F 0.3411(6) 0.4515(5) 0.2196(4) 0.0723(13) Uani 1 d . .
F2A F 0.5394(6) 0.5408(4) 0.1769(5) 0.0785(14) Uani 1 d . .
F3A F 0.3083(6) 0.4458(5) 0.0389(4) 0.080(2) Uani 1 d . .
S1B S 0.9460(2) 0.26537(15) 0.66109(12) 0.0273(3) Uani 1 d . .
O1B O 0.9953(6) 0.4056(5) 0.6409(5) 0.0556(13) Uani 1 d . .
O2B O 1.0249(5) 0.2583(6) 0.7797(4) 0.0510(12) Uani 1 d . .
O3B O 0.9254(5) 0.1554(4) 0.5707(4) 0.0357(9) Uani 1 d . .
C1B C 0.7458(8) 0.2205(8) 0.6443(6) 0.049(2) Uani 1 d . .
F1B F 0.7379(5) 0.3132(4) 0.7191(3) 0.0562(11) Uani 1 d . .
F2B F 0.6888(6) 0.0940(5) 0.6704(6) 0.101(2) Uani 1 d . .
F3B F 0.6551(6) 0.2154(8) 0.5374(4) 0.107(2) Uani 1 d . .
H1 H -0.3690(54) 0.0466(50) 0.0776(41) 0.014(12) Uiso 1 d . .

loop_
_atom_type_symbol
_atom_type_description
_atom_type_scat_dispersion_real
_atom_type_scat_dispersion_imag
_atom_type_scat_source
C C 0.0033 0.0016 'International Tables Vol C Tables 4.2.6.8 and 6.1.1.4'
H H 0.0000 0.0000 'International Tables Vol C Tables 4.2.6.8 and 6.1.1.4'
N N 0.0061 0.0033 'International Tables Vol C Tables 4.2.6.8 and 6.1.1.4'
O O 0.0106 0.0060 'International Tables Vol C Tables 4.2.6.8 and 6.1.1.4'
F F 0.0171 0.0103 'International Tables Vol C Tables 4.2.6.8 and 6.1.1.4'
S S 0.1246 0.1234 'International Tables Vol C Tables 4.2.6.8 and 6.1.1.4'
Os Os -1.2165 7.6030 'International Tables Vol C Tables 4.2.6.8 and 6.1.1.4'

loop_
_geom_angle_atom_site_label_1
_geom_angle_atom_site_label_2
_geom_angle_atom_site_label_3
_geom_angle
_geom_angle_site_symmetry_1
_geom_angle_site_symmetry_3
_geom_angle_publ_flag
H1 Os N3 89.8(16) . . ?
H1 Os N4 85.9(16) . . ?
N3 Os N4 80.8(2) . . ?
H1 Os N1 89.7(16) . . ?
N3 Os N1 98.8(2) . . ?
N4 Os N1 175.6(2) . . ?
H1 Os N2 90.2(16) . . ?
N3 Os N2 179.5(2) . . ?
N4 Os N2 99.7(2) . . ?
N1 Os N2 80.7(2) . . ?
H1 Os N1P 177.6(16) . . ?
N3 Os N1P 89.9(2) . . ?
N4 Os N1P 91.7(2) . . ?
N1 Os N1P 92.6(2) . . ?
N2 Os N1P 90.1(2) . . ?
C5P N1P C1P 116.4(5) . . ?
C5P N1P Os 122.3(4) . . ?
C1P N1P Os 121.3(4) . . ?
N1P C1P C2P 124.2(5) . . ?
C1P C2P C3P 117.7(6) . . ?
C4P C3P C2P 119.7(6) . . ?
C5P C4P C3P 118.7(6) . . ?
N1P C5P C4P 123.3(5) . . ?
C1 N1 Os 109.9(3) . . ?
C2 N2 Os 109.2(3) . . ?
C3 N3 Os 109.2(3) . . ?
C4 N4 Os 109.8(3) . . ?
N1 C1 C2 109.0(5) . . ?
N2 C2 C1 108.0(5) . . ?
N3 C3 C4 106.8(4) . . ?
N4 C4 C3 108.0(4) . . ?
O1A S1A O3A 115.6(3) . . ?
O1A S1A O2A 115.2(3) . . ?
O3A S1A O2A 114.5(3) . . ?
O1A S1A C1A 103.5(3) . . ?
O3A S1A C1A 102.3(3) . . ?
O2A S1A C1A 103.3(3) . . ?
F3A C1A F2A 107.3(6) . . ?
F3A C1A F1A 107.9(6) . . ?
F2A C1A F1A 107.4(5) . . ?
F3A C1A S1A 111.7(4) . . ?
F2A C1A S1A 111.5(5) . . ?
F1A C1A S1A 110.9(5) . . ?
O1B S1B O2B 115.0(3) . . ?
O1B S1B O3B 114.8(3) . . ?
O2B S1B O3B 115.0(3) . . ?
O1B S1B C1B 103.4(3) . . ?
O2B S1B C1B 103.5(3) . . ?
O3B S1B C1B 102.8(3) . . ?
F3B C1B F1B 108.0(6) . . ?
F3B C1B F2B 110.1(7) . . ?
F1B C1B F2B 105.1(6) . . ?
F3B C1B S1B 111.3(5) . . ?
F1B C1B S1B 112.6(5) . . ?
F2B C1B S1B 109.6(5) . . ?

loop_
_geom_bond_atom_site_label_1
_geom_bond_atom_site_label_2
_geom_bond_distance
_geom_bond_site_symmetry_2
_geom_bond_publ_flag
Os H1 1.69(5) . ?
Os N3 2.107(4) . ?
Os N4 2.118(4) . ?
Os N1 2.121(4) . ?
Os N2 2.126(4) . ?
Os N1P 2.183(4) . ?
N1P C5P 1.344(7) . ?
N1P C1P 1.355(7) . ?
C1P C2P 1.363(8) . ?
C2P C3P 1.380(9) . ?
C3P C4P 1.380(9) . ?
C4P C5P 1.368(8) . ?
N1 C1 1.482(7) . ?
N2 C2 1.475(7) . ?
N3 C3 1.485(7) . ?
N4 C4 1.482(7) . ?
C1 C2 1.502(9) . ?
C3 C4 1.514(8) . ?
S1A O1A 1.436(4) . ?
S1A O3A 1.441(4) . ?
S1A O2A 1.442(4) . ?
S1A C1A 1.805(7) . ?
C1A F3A 1.316(8) . ?
C1A F2A 1.318(8) . ?
C1A F1A 1.343(8) . ?
S1B O1B 1.428(5) . ?
S1B O2B 1.427(4) . ?
S1B O3B 1.432(4) . ?
S1B C1B 1.814(7) . ?
C1B F3B 1.300(8) . ?
C1B F1B 1.324(7) . ?
C1B F2B 1.343(9) . ?
